data_7009970
loop_
_publ_author_name
'Woodman, Paul R.'
'Alcock, Nathaniel W.'
'Munslow, Ian J.'
'Sanders, Christopher J.'
'Scott, Peter'

_publ_section_title
;
 Chiral N2O2 Schiff-base complexes of titanium with a biaryl backbone:
 highly diastereoselective migratory insertion of alkyl at imine
;
_journal_issue 19
_journal_name_full 'Journal of the Chemical Society, Dalton Transactions'
_journal_page_first 3340
_journal_paper_doi 10.1039/b004865h
_journal_year 2000
_chemical_formula_sum 'C58 H68 N2 O2 Ti'
_chemical_formula_weight 873.04
_chemical_name_systematic ?
_space_group_IT_number 14
_symmetry_cell_setting monoclinic
_symmetry_space_group_name_Hall '-P 2ybc'
_symmetry_space_group_name_H-M 'P 1 21/c 1'
_atom_sites_solution_hydrogens geom
_atom_sites_solution_primary direct
_atom_sites_solution_secondary difmap
_audit_creation_method shelxl-97
_cell_angle_alpha 90.00
_cell_angle_beta 99.6850(10)
_cell_angle_gamma 90.00
_cell_formula_units_Z 4
_cell_length_a 19.7558(10)
_cell_length_b 10.2159(5)
_cell_length_c 26.3957(13)
_cell_measurement_reflns_used 5288
_cell_measurement_temperature 180(2)
_cell_measurement_theta_max 22.50
_cell_measurement_theta_min 1.50
_cell_volume 5251.3(5)
_computing_cell_refinement 'Siemens XSCANS'
_computing_data_collection 'siemens xscans'
_computing_data_reduction 'Siemens SHELXTL'
_computing_molecular_graphics 'Siemens SHELXTL'
_computing_publication_material 'Siemens SHELXTL'
_computing_structure_refinement 'SHELXL-97 (Sheldrick, 1997)'
_computing_structure_solution 'SHELXS-97 (Sheldrick, 1990)'
_diffrn_ambient_temperature 180(2)
_diffrn_detector_area_resol_mean 8.192
_diffrn_measured_fraction_theta_full 0.996
_diffrn_measured_fraction_theta_max 0.996
_diffrn_measurement_device_type 'siemens smart diffractometer'
_diffrn_measurement_method '\w scans'
_diffrn_radiation_monochromator graphite
_diffrn_radiation_source 'fine-focus sealed tube'
_diffrn_radiation_type mok\a
_diffrn_radiation_wavelength 0.71073
_diffrn_reflns_av_R_equivalents 0.1071
_diffrn_reflns_av_sigmaI/netI 0.1308
_diffrn_reflns_limit_h_max 20
_diffrn_reflns_limit_h_min -21
_diffrn_reflns_limit_k_max 10
_diffrn_reflns_limit_k_min -10
_diffrn_reflns_limit_l_max 27
_diffrn_reflns_limit_l_min -28
_diffrn_reflns_number 20157
_diffrn_reflns_theta_full 22.50
_diffrn_reflns_theta_max 22.50
_diffrn_reflns_theta_min 1.57
_diffrn_standards_decay_% nil
_exptl_absorpt_coefficient_mu 0.204
_exptl_absorpt_correction_T_max 0.927989
_exptl_absorpt_correction_T_min 0.639356
_exptl_absorpt_correction_type sadabs
_exptl_absorpt_process_details 'sadabs (sheldrick, 1996)'
_exptl_crystal_colour orange
_exptl_crystal_density_diffrn 1.104
_exptl_crystal_density_method 'not measured'
_exptl_crystal_description block
_exptl_crystal_F_000 1872
_exptl_crystal_size_max 0.4
_exptl_crystal_size_mid 0.2
_exptl_crystal_size_min 0.2
_refine_diff_density_max 1.487
_refine_diff_density_min -0.330
_refine_diff_density_rms 0.099
_refine_ls_extinction_method none
_refine_ls_goodness_of_fit_ref 1.040
_refine_ls_hydrogen_treatment mixed
_refine_ls_matrix_type full
_refine_ls_number_parameters 582
_refine_ls_number_reflns 6819
_refine_ls_number_restraints 0
_refine_ls_restrained_S_all 1.040
_refine_ls_R_factor_all 0.1729
_refine_ls_R_factor_gt 0.1005
_refine_ls_shift/su_max 0.108
_refine_ls_shift/su_mean 0.011
_refine_ls_structure_factor_coef Fsqd
_refine_ls_weighting_details 'calc w=1/[\s^2^(Fo^2^)+(0.1662P)^2^+3.1181P] where P=(Fo^2^+2Fc^2^)/3'
_refine_ls_weighting_scheme calc
_refine_ls_wR_factor_gt 0.2521
_refine_ls_wR_factor_ref 0.2960
_reflns_number_gt 3831
_reflns_number_total 6819
_reflns_threshold_expression >2sigma(i)
_cod_data_source_file b004865h.txt
_cod_data_source_block pwn
_cod_depositor_comments
;
 Changing the capitalization of _atom_type_symbol data item
 values and updating the _chemical_formula_sum data item value.

 Antanas Vaitkus,
 2017-01-05
;
_cod_original_sg_symbol_H-M p2(1)/c
_cod_original_formula_sum 'c58 h68 n2 o2 ti'
_cod_database_code 7009970

loop_
_symmetry_equiv_pos_as_xyz
'x, y, z'
'x, -y+1/2, z+1/2'
'-x, -y, -z'
'-x, y-1/2, -z-1/2'

loop_
_atom_site_label
_atom_site_type_symbol
_atom_site_fract_x
_atom_site_fract_y
_atom_site_fract_z
_atom_site_U_iso_or_equiv
_atom_site_adp_type
_atom_site_occupancy
_atom_site_symmetry_multiplicity
_atom_site_calc_flag
_atom_site_refinement_flags
_atom_site_disorder_assembly
_atom_site_disorder_group
Ti1 Ti 0.30467(7) 0.79815(13) 0.15358(5) 0.0269(4) Uani 1 1 d . . .
O1 O 0.3111(3) 0.7174(5) 0.09003(17) 0.0322(13) Uani 1 1 d . . .
O2 O 0.2562(2) 0.9525(5) 0.13243(18) 0.0307(13) Uani 1 1 d . . .
N1 N 0.3479(3) 0.6036(6) 0.1825(2) 0.0266(15) Uani 1 1 d . . .
N2 N 0.2455(3) 0.7671(6) 0.2011(2) 0.0277(15) Uani 1 1 d . . .
C1 C 0.3391(4) 0.6133(7) 0.0692(3) 0.0308(19) Uani 1 1 d . . .
C2 C 0.3326(4) 0.6010(7) 0.0151(3) 0.033(2) Uani 1 1 d . . .
C3 C 0.3621(4) 0.4908(8) -0.0021(3) 0.039(2) Uani 1 1 d . . .
H3A H 0.3573 0.4798 -0.0382 0.047 Uiso 1 1 calc R . .
C4 C 0.3984(4) 0.3930(7) 0.0287(3) 0.033(2) Uani 1 1 d . . .
C5 C 0.4022(4) 0.4091(7) 0.0802(3) 0.036(2) Uani 1 1 d . . .
H5A H 0.4260 0.3457 0.1028 0.044 Uiso 1 1 calc R . .
C6 C 0.3718(4) 0.5173(7) 0.1012(3) 0.0275(18) Uani 1 1 d . . .
C7 C 0.2946(5) 0.7027(8) -0.0212(3) 0.049(2) Uani 1 1 d . . .
C8 C 0.3293(5) 0.8373(8) -0.0108(3) 0.054(3) Uani 1 1 d . . .
H8A H 0.3061 0.9014 -0.0354 0.081 Uiso 1 1 calc R . .
H8B H 0.3777 0.8307 -0.0147 0.081 Uiso 1 1 calc R . .
H8C H 0.3262 0.8654 0.0242 0.081 Uiso 1 1 calc R . .
C9 C 0.2194(5) 0.7084(9) -0.0151(4) 0.065(3) Uani 1 1 d . . .
H9A H 0.1957 0.7751 -0.0383 0.097 Uiso 1 1 calc R . .
H9B H 0.2161 0.7309 0.0205 0.097 Uiso 1 1 calc R . .
H9C H 0.1980 0.6230 -0.0237 0.097 Uiso 1 1 calc R . .
C10 C 0.2957(7) 0.6691(9) -0.0774(3) 0.091(4) Uani 1 1 d . . .
H10A H 0.2730 0.7389 -0.0994 0.137 Uiso 1 1 calc R . .
H10B H 0.2714 0.5863 -0.0860 0.137 Uiso 1 1 calc R . .
H10C H 0.3434 0.6605 -0.0828 0.137 Uiso 1 1 calc R . .
C11 C 0.4286(5) 0.2748(8) 0.0043(3) 0.045(2) Uani 1 1 d . . .
C12 C 0.4709(6) 0.3174(9) -0.0350(4) 0.078(3) Uani 1 1 d . . .
H12A H 0.4429 0.3726 -0.0608 0.116 Uiso 1 1 calc R . .
H12B H 0.4866 0.2402 -0.0518 0.116 Uiso 1 1 calc R . .
H12C H 0.5107 0.3673 -0.0181 0.116 Uiso 1 1 calc R . .
C13 C 0.3702(5) 0.1869(9) -0.0224(4) 0.072(3) Uani 1 1 d . . .
H13A H 0.3416 0.2363 -0.0498 0.108 Uiso 1 1 calc R . .
H13B H 0.3420 0.1580 0.0027 0.108 Uiso 1 1 calc R . .
H13C H 0.3896 0.1104 -0.0371 0.108 Uiso 1 1 calc R . .
C14 C 0.4734(6) 0.1904(10) 0.0458(3) 0.077(3) Uani 1 1 d . . .
H14A H 0.4933 0.1174 0.0292 0.115 Uiso 1 1 calc R . .
H14B H 0.4449 0.1561 0.0697 0.115 Uiso 1 1 calc R . .
H14C H 0.5103 0.2444 0.0646 0.115 Uiso 1 1 calc R . .
C15 C 0.3742(4) 0.5171(7) 0.1561(3) 0.0292(19) Uani 1 1 d . . .
H15A H 0.3975 0.4461 0.1746 0.035 Uiso 1 1 calc R . .
C16 C 0.3555(4) 0.5759(7) 0.2371(3) 0.0259(18) Uani 1 1 d . . .
C17 C 0.4193(4) 0.5794(7) 0.2666(3) 0.0319(19) Uani 1 1 d . . .
H17A H 0.4588 0.5964 0.2515 0.038 Uiso 1 1 calc R . .
C18 C 0.4253(4) 0.5574(7) 0.3194(3) 0.036(2) Uani 1 1 d . . .
H18A H 0.4693 0.5582 0.3404 0.043 Uiso 1 1 calc R . .
C19 C 0.3680(4) 0.5346(7) 0.3408(3) 0.035(2) Uani 1 1 d . . .
H19A H 0.3728 0.5225 0.3769 0.042 Uiso 1 1 calc R . .
C20 C 0.3023(4) 0.5286(7) 0.3107(3) 0.0317(19) Uani 1 1 d . . .
C21 C 0.2953(4) 0.5479(6) 0.2571(3) 0.0245(18) Uani 1 1 d . . .
C22 C 0.2413(4) 0.5096(8) 0.3365(3) 0.039(2) Uani 1 1 d . . .
H22A H 0.2159 0.4317 0.3224 0.058 Uiso 1 1 calc R . .
H22B H 0.2114 0.5865 0.3305 0.058 Uiso 1 1 calc R . .
H22C H 0.2565 0.4981 0.3735 0.058 Uiso 1 1 calc R . .
C23 C 0.2280(4) 0.5408(7) 0.2231(3) 0.0287(19) Uani 1 1 d . . .
C24 C 0.1897(4) 0.4230(7) 0.2143(3) 0.0312(19) Uani 1 1 d . . .
C25 C 0.1253(4) 0.4292(8) 0.1830(3) 0.044(2) Uani 1 1 d . . .
H25A H 0.0993 0.3508 0.1767 0.053 Uiso 1 1 calc R . .
C26 C 0.0979(5) 0.5424(9) 0.1609(3) 0.052(2) Uani 1 1 d . . .
H26A H 0.0528 0.5431 0.1416 0.062 Uiso 1 1 calc R . .
C27 C 0.1367(4) 0.6565(8) 0.1669(3) 0.041(2) Uani 1 1 d . . .
H27A H 0.1192 0.7349 0.1503 0.049 Uiso 1 1 calc R . .
C28 C 0.2013(4) 0.6552(7) 0.1974(3) 0.0301(19) Uani 1 1 d . . .
C29 C 0.2166(5) 0.2935(7) 0.2358(3) 0.049(2) Uani 1 1 d . . .
H29A H 0.2614 0.3061 0.2576 0.074 Uiso 1 1 calc R . .
H29B H 0.2216 0.2341 0.2075 0.074 Uiso 1 1 calc R . .
H29C H 0.1844 0.2557 0.2562 0.074 Uiso 1 1 calc R . .
C30 C 0.2225(4) 0.8887(7) 0.2255(3) 0.0295(19) Uani 1 1 d . . .
H30A H 0.2642 0.9455 0.2336 0.035 Uiso 1 1 calc R . .
C31 C 0.1726(4) 0.9631(7) 0.1874(3) 0.0292(19) Uani 1 1 d . . .
C32 C 0.1071(4) 0.9922(7) 0.1950(3) 0.036(2) Uani 1 1 d . . .
H32A H 0.0928 0.9647 0.2259 0.043 Uiso 1 1 calc R . .
C33 C 0.0603(4) 1.0623(7) 0.1579(3) 0.038(2) Uani 1 1 d . . .
C34 C 0.0868(4) 1.1107(8) 0.1159(3) 0.040(2) Uani 1 1 d . . .
H34A H 0.0577 1.1636 0.0919 0.048 Uiso 1 1 calc R . .
C35 C 0.1540(4) 1.0862(7) 0.1067(3) 0.034(2) Uani 1 1 d . . .
C36 C 0.1947(4) 1.0022(7) 0.1413(3) 0.0282(19) Uani 1 1 d . . .
C37 C -0.0140(4) 1.0791(9) 0.1649(4) 0.052(3) Uani 1 1 d . . .
C38 C -0.0174(6) 1.1392(14) 0.2170(4) 0.101(4) Uani 1 1 d . . .
H38A H 0.0078 1.2223 0.2204 0.152 Uiso 1 1 calc R . .
H38B H 0.0033 1.0791 0.2442 0.152 Uiso 1 1 calc R . .
H38C H -0.0655 1.1550 0.2201 0.152 Uiso 1 1 calc R . .
C39 C -0.0541(5) 1.1678(12) 0.1249(4) 0.088(4) Uani 1 1 d . . .
H39A H -0.0313 1.2532 0.1257 0.132 Uiso 1 1 calc R . .
H39B H -0.1007 1.1794 0.1322 0.132 Uiso 1 1 calc R . .
H39C H -0.0563 1.1285 0.0908 0.132 Uiso 1 1 calc R . .
C40 C -0.0473(5) 0.9453(11) 0.1618(7) 0.128(6) Uani 1 1 d . . .
H40A H -0.0476 0.9084 0.1275 0.193 Uiso 1 1 calc R . .
H40B H -0.0946 0.9533 0.1681 0.193 Uiso 1 1 calc R . .
H40C H -0.0213 0.8876 0.1876 0.193 Uiso 1 1 calc R . .
C41 C 0.1804(4) 1.1518(8) 0.0622(3) 0.046(2) Uani 1 1 d . . .
C42 C 0.1312(5) 1.2543(9) 0.0345(4) 0.065(3) Uani 1 1 d . . .
H42A H 0.0888 1.2114 0.0180 0.098 Uiso 1 1 calc R . .
H42B H 0.1528 1.2985 0.0084 0.098 Uiso 1 1 calc R . .
H42C H 0.1203 1.3188 0.0595 0.098 Uiso 1 1 calc R . .
C43 C 0.2487(5) 1.2233(9) 0.0827(4) 0.063(3) Uani 1 1 d . . .
H43A H 0.2819 1.1605 0.1006 0.095 Uiso 1 1 calc R . .
H43B H 0.2403 1.2924 0.1066 0.095 Uiso 1 1 calc R . .
H43C H 0.2671 1.2620 0.0539 0.095 Uiso 1 1 calc R . .
C44 C 0.1926(5) 1.0486(9) 0.0219(3) 0.060(3) Uani 1 1 d . . .
H44A H 0.1485 1.0123 0.0054 0.090 Uiso 1 1 calc R . .
H44B H 0.2217 0.9782 0.0388 0.090 Uiso 1 1 calc R . .
H44C H 0.2155 1.0899 -0.0042 0.090 Uiso 1 1 calc R . .
C45 C 0.2014(4) 0.8556(7) 0.2774(3) 0.035(2) Uani 1 1 d . . .
H45A H 0.1559 0.8122 0.2709 0.042 Uiso 1 1 calc R . .
H45B H 0.2348 0.7922 0.2956 0.042 Uiso 1 1 calc R . .
C46 C 0.1974(4) 0.9717(8) 0.3119(3) 0.037(2) Uani 1 1 d . . .
C47 C 0.2540(5) 1.0553(8) 0.3243(3) 0.040(2) Uani 1 1 d . . .
H47A H 0.2937 1.0425 0.3091 0.048 Uiso 1 1 calc R . .
C48 C 0.2520(5) 1.1568(9) 0.3590(3) 0.053(3) Uani 1 1 d . . .
H48A H 0.2909 1.2123 0.3676 0.063 Uiso 1 1 calc R . .
C49 C 0.1958(6) 1.1780(9) 0.3808(4) 0.064(3) Uani 1 1 d . . .
H49A H 0.1956 1.2470 0.4049 0.077 Uiso 1 1 calc R . .
C50 C 0.1387(6) 1.0996(11) 0.3679(4) 0.071(3) Uani 1 1 d . . .
H50A H 0.0986 1.1167 0.3823 0.085 Uiso 1 1 calc R . .
C51 C 0.1395(5) 0.9951(9) 0.3339(4) 0.056(3) Uani 1 1 d . . .
H51A H 0.1004 0.9400 0.3257 0.067 Uiso 1 1 calc R . .
C52 C 0.3995(4) 0.8873(7) 0.1833(3) 0.0329(19) Uani 1 1 d . . .
H52A H 0.4327 0.8157 0.1935 0.039 Uiso 1 1 calc R . .
H52B H 0.4150 0.9335 0.1543 0.039 Uiso 1 1 calc R . .
C53 C 0.4072(4) 0.9811(7) 0.2270(3) 0.033(2) Uani 1 1 d . . .
C54 C 0.4306(4) 0.9399(8) 0.2779(3) 0.041(2) Uani 1 1 d . . .
H54A H 0.4397 0.8496 0.2844 0.050 Uiso 1 1 calc R . .
C55 C 0.4407(4) 1.0265(9) 0.3184(4) 0.049(2) Uani 1 1 d . . .
H55A H 0.4563 0.9954 0.3523 0.059 Uiso 1 1 calc R . .
C56 C 0.4283(4) 1.1579(9) 0.3100(3) 0.046(2) Uani 1 1 d . . .
H56A H 0.4361 1.2180 0.3379 0.055 Uiso 1 1 calc R . .
C57 C 0.4043(4) 1.2018(9) 0.2608(4) 0.046(2) Uani 1 1 d . . .
H57A H 0.3957 1.2925 0.2548 0.056 Uiso 1 1 calc R . .
C58 C 0.3928(4) 1.1149(8) 0.2203(3) 0.038(2) Uani 1 1 d . . .
H58A H 0.3746 1.1465 0.1869 0.046 Uiso 1 1 calc R . .

loop_
_atom_site_aniso_label
_atom_site_aniso_U_11
_atom_site_aniso_U_22
_atom_site_aniso_U_33
_atom_site_aniso_U_23
_atom_site_aniso_U_13
_atom_site_aniso_U_12
Ti1 0.0343(8) 0.0194(8) 0.0289(8) 0.0007(6) 0.0107(6) 0.0018(6)
O1 0.050(3) 0.022(3) 0.027(3) 0.001(2) 0.010(2) 0.004(3)
O2 0.030(3) 0.023(3) 0.042(3) 0.007(2) 0.014(2) 0.012(2)
N1 0.027(4) 0.030(4) 0.024(3) 0.002(3) 0.009(3) 0.002(3)
N2 0.032(4) 0.018(4) 0.034(4) -0.001(3) 0.007(3) 0.000(3)
C1 0.043(5) 0.019(5) 0.032(5) -0.002(4) 0.010(4) 0.002(4)
C2 0.050(5) 0.023(5) 0.025(5) -0.008(4) 0.006(4) 0.003(4)
C3 0.066(6) 0.031(5) 0.023(4) 0.000(4) 0.013(4) -0.004(4)
C4 0.057(6) 0.021(5) 0.024(5) 0.002(4) 0.013(4) 0.005(4)
C5 0.050(5) 0.025(5) 0.035(5) 0.005(4) 0.010(4) -0.001(4)
C6 0.044(5) 0.014(4) 0.026(4) -0.002(4) 0.011(4) 0.001(4)
C7 0.088(8) 0.035(6) 0.023(5) -0.001(4) 0.004(4) 0.008(5)
C8 0.106(8) 0.023(5) 0.038(5) 0.005(4) 0.029(5) 0.013(5)
C9 0.089(8) 0.030(6) 0.065(7) 0.005(5) -0.019(6) 0.004(5)
C10 0.191(13) 0.040(6) 0.034(6) 0.002(5) -0.009(6) 0.036(7)
C11 0.081(7) 0.027(5) 0.032(5) -0.005(4) 0.023(5) 0.000(5)
C12 0.119(10) 0.048(7) 0.084(8) -0.012(6) 0.070(7) -0.004(6)
C13 0.105(9) 0.035(6) 0.077(7) -0.025(5) 0.018(6) 0.008(6)
C14 0.108(9) 0.074(8) 0.050(6) -0.013(6) 0.017(6) 0.053(7)
C15 0.034(5) 0.025(5) 0.031(5) -0.002(4) 0.011(4) 0.011(4)
C16 0.039(5) 0.011(4) 0.029(4) -0.002(3) 0.010(4) 0.004(3)
C17 0.038(5) 0.024(5) 0.034(5) 0.003(4) 0.007(4) 0.004(4)
C18 0.043(5) 0.031(5) 0.032(5) -0.002(4) 0.002(4) 0.004(4)
C19 0.064(6) 0.023(5) 0.021(4) 0.004(4) 0.014(4) 0.006(4)
C20 0.045(5) 0.015(4) 0.036(5) 0.001(4) 0.010(4) 0.003(4)
C21 0.036(5) 0.012(4) 0.025(4) 0.000(3) 0.002(4) 0.003(3)
C22 0.059(6) 0.027(5) 0.035(5) 0.002(4) 0.021(4) -0.002(4)
C23 0.034(5) 0.021(5) 0.035(5) -0.003(4) 0.019(4) 0.004(4)
C24 0.045(5) 0.020(5) 0.032(5) 0.000(4) 0.016(4) -0.001(4)
C25 0.046(6) 0.029(5) 0.057(6) -0.009(5) 0.008(5) -0.016(4)
C26 0.050(6) 0.040(6) 0.060(6) -0.010(5) -0.007(5) -0.006(5)
C27 0.041(5) 0.026(5) 0.053(6) -0.002(4) 0.000(4) 0.006(4)
C28 0.034(5) 0.025(5) 0.034(5) -0.005(4) 0.015(4) 0.002(4)
C29 0.074(7) 0.018(5) 0.057(6) 0.003(4) 0.016(5) -0.008(4)
C30 0.038(5) 0.016(4) 0.036(5) -0.007(4) 0.009(4) -0.001(4)
C31 0.041(5) 0.012(4) 0.037(5) -0.004(4) 0.012(4) 0.004(4)
C32 0.050(6) 0.018(4) 0.042(5) 0.006(4) 0.018(4) 0.000(4)
C33 0.044(5) 0.023(5) 0.050(6) -0.002(4) 0.016(4) -0.004(4)
C34 0.043(6) 0.026(5) 0.051(6) 0.003(4) 0.005(4) 0.012(4)
C35 0.044(5) 0.017(4) 0.042(5) 0.002(4) 0.010(4) -0.002(4)
C36 0.038(5) 0.014(4) 0.034(5) 0.002(4) 0.011(4) 0.004(4)
C37 0.027(5) 0.049(6) 0.081(7) 0.013(5) 0.011(5) 0.012(4)
C38 0.076(8) 0.147(12) 0.090(9) 0.010(9) 0.038(7) 0.057(8)
C39 0.055(7) 0.110(10) 0.101(9) 0.005(8) 0.020(6) 0.029(7)
C40 0.037(7) 0.069(9) 0.29(2) 0.005(10) 0.058(9) 0.000(6)
C41 0.049(6) 0.036(5) 0.055(6) 0.015(5) 0.014(5) 0.014(5)
C42 0.079(7) 0.050(6) 0.070(7) 0.037(5) 0.023(6) 0.028(5)
C43 0.081(8) 0.038(6) 0.078(7) 0.023(5) 0.034(6) 0.000(5)
C44 0.072(7) 0.065(7) 0.045(6) 0.013(5) 0.016(5) 0.018(6)
C45 0.047(5) 0.030(5) 0.032(5) 0.009(4) 0.015(4) 0.000(4)
C46 0.051(6) 0.026(5) 0.039(5) -0.003(4) 0.018(4) 0.011(4)
C47 0.057(6) 0.032(5) 0.030(5) -0.005(4) 0.006(4) 0.003(4)
C48 0.082(8) 0.032(6) 0.045(6) 0.002(5) 0.014(5) 0.002(5)
C49 0.110(10) 0.036(6) 0.048(6) -0.014(5) 0.013(6) 0.003(6)
C50 0.073(8) 0.078(8) 0.070(7) -0.016(6) 0.040(6) 0.012(7)
C51 0.074(7) 0.037(6) 0.069(7) -0.012(5) 0.047(6) -0.011(5)
C52 0.030(5) 0.023(5) 0.048(5) 0.000(4) 0.014(4) 0.001(4)
C53 0.030(5) 0.022(5) 0.049(6) 0.003(4) 0.010(4) -0.009(4)
C54 0.048(6) 0.027(5) 0.048(6) -0.001(4) 0.006(4) 0.002(4)
C55 0.054(6) 0.038(6) 0.056(6) -0.001(5) 0.015(5) -0.009(5)
C56 0.046(6) 0.051(7) 0.042(6) -0.019(5) 0.010(4) -0.009(5)
C57 0.047(6) 0.030(5) 0.063(7) -0.004(5) 0.011(5) -0.002(4)
C58 0.032(5) 0.036(6) 0.045(5) -0.001(4) 0.001(4) 0.000(4)

loop_
_atom_type_symbol
_atom_type_description
_atom_type_scat_dispersion_real
_atom_type_scat_dispersion_imag
_atom_type_scat_source
C C 0.0033 0.0016 'international tables vol c tables 4.2.6.8 and 6.1.1.4'
H H 0.0000 0.0000 'international tables vol c tables 4.2.6.8 and 6.1.1.4'
N N 0.0061 0.0033 'international tables vol c tables 4.2.6.8 and 6.1.1.4'
O O 0.0106 0.0060 'international tables vol c tables 4.2.6.8 and 6.1.1.4'
Ti Ti 0.2776 0.4457 'international tables vol c tables 4.2.6.8 and 6.1.1.4'

loop_
_geom_angle_atom_site_label_1
_geom_angle_atom_site_label_2
_geom_angle_atom_site_label_3
_geom_angle
_geom_angle_site_symmetry_1
_geom_angle_site_symmetry_3
_geom_angle_publ_flag
O2 Ti1 N2 89.8(2) . . y
O2 Ti1 O1 102.1(2) . . y
N2 Ti1 O1 131.3(2) . . y
O2 Ti1 C52 97.2(3) . . y
N2 Ti1 C52 115.9(3) . . y
O1 Ti1 C52 109.2(3) . . y
O2 Ti1 N1 171.4(2) . . y
N2 Ti1 N1 82.4(2) . . y
O1 Ti1 N1 80.6(2) . . y
C52 Ti1 N1 89.6(3) . . y
C1 O1 Ti1 142.5(5) . . ?
C36 O2 Ti1 132.9(4) . . ?
C15 N1 C16 114.9(6) . . y
C15 N1 Ti1 126.0(5) . . y
C16 N1 Ti1 118.7(4) . . y
C28 N2 C30 117.8(5) . . y
C28 N2 Ti1 121.9(4) . . y
C30 N2 Ti1 114.3(4) . . y
O1 C1 C6 119.3(6) . . ?
O1 C1 C2 120.2(7) . . ?
C6 C1 C2 120.4(7) . . ?
C3 C2 C1 115.6(7) . . ?
C3 C2 C7 122.7(7) . . ?
C1 C2 C7 121.7(7) . . ?
C2 C3 C4 126.4(7) . . ?
C5 C4 C3 115.3(7) . . ?
C5 C4 C11 123.7(7) . . ?
C3 C4 C11 120.9(7) . . ?
C4 C5 C6 122.1(7) . . ?
C1 C6 C5 120.0(7) . . ?
C1 C6 C15 123.3(7) . . ?
C5 C6 C15 116.7(7) . . ?
C9 C7 C2 110.3(7) . . ?
C9 C7 C10 106.6(8) . . ?
C2 C7 C10 111.8(7) . . ?
C9 C7 C8 111.1(7) . . ?
C2 C7 C8 109.8(7) . . ?
C10 C7 C8 107.2(7) . . ?
C12 C11 C4 111.2(7) . . ?
C12 C11 C13 108.4(8) . . ?
C4 C11 C13 109.7(7) . . ?
C12 C11 C14 109.4(8) . . ?
C4 C11 C14 110.9(6) . . ?
C13 C11 C14 107.1(8) . . ?
N1 C15 C6 126.6(7) . . ?
C17 C16 C21 123.1(7) . . ?
C17 C16 N1 119.4(6) . . ?
C21 C16 N1 117.4(6) . . ?
C16 C17 C18 118.6(7) . . ?
C19 C18 C17 120.2(7) . . ?
C18 C19 C20 121.6(7) . . ?
C19 C20 C21 119.1(7) . . ?
C19 C20 C22 119.3(7) . . ?
C21 C20 C22 121.6(7) . . ?
C16 C21 C20 117.3(7) . . ?
C16 C21 C23 120.8(6) . . ?
C20 C21 C23 121.9(7) . . ?
C28 C23 C24 118.7(7) . . ?
C28 C23 C21 118.5(7) . . ?
C24 C23 C21 122.8(7) . . ?
C25 C24 C23 117.7(7) . . ?
C25 C24 C29 119.5(7) . . ?
C23 C24 C29 122.8(7) . . ?
C26 C25 C24 123.1(7) . . ?
C25 C26 C27 119.4(8) . . ?
C28 C27 C26 119.6(8) . . ?
C27 C28 C23 121.3(7) . . ?
C27 C28 N2 121.5(7) . . ?
C23 C28 N2 117.1(7) . . ?
C31 C30 N2 110.2(6) . . ?
C31 C30 C45 117.7(6) . . ?
N2 C30 C45 110.3(6) . . y
C32 C31 C36 119.9(7) . . ?
C32 C31 C30 122.9(7) . . ?
C36 C31 C30 117.2(7) . . ?
C31 C32 C33 121.9(7) . . ?
C34 C33 C32 115.9(7) . . ?
C34 C33 C37 123.8(8) . . ?
C32 C33 C37 120.3(7) . . ?
C33 C34 C35 124.4(7) . . ?
C36 C35 C34 116.7(7) . . ?
C36 C35 C41 122.6(7) . . ?
C34 C35 C41 120.7(7) . . ?
O2 C36 C35 122.8(6) . . ?
O2 C36 C31 116.9(6) . . ?
C35 C36 C31 120.3(7) . . ?
C39 C37 C40 109.3(9) . . ?
C39 C37 C38 107.1(8) . . ?
C40 C37 C38 109.3(10) . . ?
C39 C37 C33 112.7(8) . . ?
C40 C37 C33 108.1(7) . . ?
C38 C37 C33 110.3(8) . . ?
C35 C41 C42 113.4(7) . . ?
C35 C41 C44 110.2(7) . . ?
C42 C41 C44 107.4(7) . . ?
C35 C41 C43 109.2(7) . . ?
C42 C41 C43 106.9(8) . . ?
C44 C41 C43 109.6(7) . . ?
C46 C45 C30 114.6(6) . . y
C51 C46 C47 118.6(8) . . ?
C51 C46 C45 121.3(8) . . ?
C47 C46 C45 120.1(7) . . ?
C48 C47 C46 120.0(8) . . ?
C49 C48 C47 121.1(9) . . ?
C48 C49 C50 120.0(9) . . ?
C49 C50 C51 120.3(9) . . ?
C46 C51 C50 120.0(9) . . ?
C53 C52 Ti1 122.3(5) . . y
C58 C53 C54 116.1(7) . . y
C58 C53 C52 122.5(7) . . ?
C54 C53 C52 121.4(7) . . ?
C55 C54 C53 122.0(8) . . ?
C56 C55 C54 120.3(9) . . ?
C55 C56 C57 119.4(8) . . ?
C58 C57 C56 120.4(8) . . ?
C57 C58 C53 121.8(8) . . ?

loop_
_geom_bond_atom_site_label_1
_geom_bond_atom_site_label_2
_geom_bond_distance
_geom_bond_site_symmetry_2
_geom_bond_publ_flag
Ti1 O2 1.880(5) . y
Ti1 N2 1.881(6) . y
Ti1 O1 1.893(5) . y
Ti1 C52 2.112(7) . y
Ti1 N1 2.246(6) . y
O1 C1 1.357(8) . ?
O2 C36 1.371(8) . ?
N1 C15 1.288(8) . ?
N1 C16 1.450(9) . ?
N2 C28 1.431(9) . ?
N2 C30 1.503(9) . y
C1 C6 1.382(10) . ?
C1 C2 1.418(10) . ?
C2 C3 1.378(10) . ?
C2 C7 1.525(11) . ?
C3 C4 1.406(11) . ?
C4 C5 1.359(10) . ?
C4 C11 1.535(10) . ?
C5 C6 1.416(10) . ?
C6 C15 1.441(10) . ?
C7 C9 1.521(13) . ?
C7 C10 1.525(11) . ?
C7 C8 1.541(12) . ?
C11 C12 1.501(11) . ?
C11 C13 1.537(12) . ?
C11 C14 1.549(12) . ?
C16 C17 1.367(10) . ?
C16 C21 1.409(10) . ?
C17 C18 1.397(10) . ?
C18 C19 1.367(10) . ?
C19 C20 1.404(11) . ?
C20 C21 1.411(10) . ?
C20 C22 1.494(10) . ?
C21 C23 1.477(10) . ?
C23 C28 1.408(10) . ?
C23 C24 1.419(10) . ?
C24 C25 1.399(11) . ?
C24 C29 1.500(10) . ?
C25 C26 1.365(12) . ?
C26 C27 1.390(11) . ?
C27 C28 1.389(10) . ?
C30 C31 1.494(10) . ?
C30 C45 1.535(9) . y
C31 C32 1.375(10) . ?
C31 C36 1.417(10) . ?
C32 C33 1.421(11) . ?
C33 C34 1.394(11) . ?
C33 C37 1.519(11) . ?
C34 C35 1.412(11) . ?
C35 C36 1.404(10) . ?
C35 C41 1.519(11) . ?
C37 C39 1.511(13) . ?
C37 C40 1.513(14) . ?
C37 C38 1.517(13) . ?
C41 C42 1.529(11) . ?
C41 C44 1.545(12) . ?
C41 C43 1.549(12) . ?
C45 C46 1.506(10) . y
C46 C51 1.387(11) . y
C46 C47 1.402(11) . y
C47 C48 1.388(11) . y
C48 C49 1.352(12) . y
C49 C50 1.379(13) . y
C50 C51 1.398(13) . y
C52 C53 1.488(10) . y
C53 C58 1.401(11) . y
C53 C54 1.408(11) . y
C54 C55 1.377(11) . y
C55 C56 1.376(12) . y
C56 C57 1.381(11) . y
C57 C58 1.379(11) . y
